data_1517396
loop_
_publ_author_name
'Slater, Natasha H.'
'Brown, Natalie J.'
'Elsegood, Mark R. J.'
'Kimber, Marc C.'

_publ_section_title
;
 The Au(I) Catalyzed Activation of Allenamides and Their Subsequent
 Transformation into Chromanes: A Method for the Regiocontrolled Addition
 to the \a- and \g-Positions of the Allene Unit.
;
_journal_issue 17
_journal_name_full 'Organic letters'
_journal_page_first 4606
_journal_paper_doi 10.1021/ol502178v
_journal_volume 16
_journal_year 2014
_chemical_formula_moiety 'C13 H15 N O3'
_chemical_formula_sum 'C13 H15 N O3'
_chemical_formula_weight 233.26
_chemical_name_systematic
; 
 ? 
;
_space_group_crystal_system triclinic
_space_group_IT_number 2
_space_group_name_Hall '-P 1'
_space_group_name_H-M_alt 'P -1'
_symmetry_space_group_name_Hall '-P 1'
_symmetry_space_group_name_H-M 'P -1'
_atom_sites_solution_hydrogens difmap
_atom_sites_solution_primary difmap
_audit_creation_method SHELXL-2014
_cell_angle_alpha 69.1857(19)
_cell_angle_beta 65.3217(18)
_cell_angle_gamma 63.0462(19)
_cell_formula_units_Z 4
_cell_length_a 10.7856(14)
_cell_length_b 11.0756(15)
_cell_length_c 12.1131(16)
_cell_measurement_reflns_used 7519
_cell_measurement_temperature 150(2)
_cell_measurement_theta_max 31.39
_cell_measurement_theta_min 2.23
_cell_volume 1147.1(3)
_computing_cell_refinement 'Bruker SAINT'
_computing_data_collection 'Bruker APEX 2'
_computing_data_reduction 'Bruker SAINT'
_computing_molecular_graphics 'Bruker SHELXTL'
_computing_publication_material 'Bruker SHELXTL'
_computing_structure_refinement 'SHELXL-2014 (Sheldrick, 2014)'
_computing_structure_solution 'SHELXS-97 (Sheldrick, 2008)'
_diffrn_ambient_temperature 150(2)
_diffrn_measured_fraction_theta_full 1.000
_diffrn_measured_fraction_theta_max 0.945
_diffrn_measurement_device_type 'Bruker APEX 2 CCD diffractometer'
_diffrn_measurement_method '\w rotation with narrow frames'
_diffrn_radiation_type MoK\a
_diffrn_radiation_wavelength 0.71073
_diffrn_reflns_av_R_equivalents 0.0216
_diffrn_reflns_av_unetI/netI 0.0244
_diffrn_reflns_Laue_measured_fraction_full 1.000
_diffrn_reflns_Laue_measured_fraction_max 0.945
_diffrn_reflns_limit_h_max 15
_diffrn_reflns_limit_h_min -15
_diffrn_reflns_limit_k_max 15
_diffrn_reflns_limit_k_min -15
_diffrn_reflns_limit_l_max 17
_diffrn_reflns_limit_l_min -17
_diffrn_reflns_number 17838
_diffrn_reflns_point_group_measured_fraction_full 1.000
_diffrn_reflns_point_group_measured_fraction_max 0.945
_diffrn_reflns_theta_full 25.242
_diffrn_reflns_theta_max 31.490
_diffrn_reflns_theta_min 1.890
_diffrn_source 'fine-focus sealed tube'
_diffrn_standards_decay_% 0
_diffrn_standards_interval_count 0
_diffrn_standards_interval_time 0
_diffrn_standards_number 0
_exptl_absorpt_coefficient_mu 0.096
_exptl_absorpt_correction_T_max 0.973
_exptl_absorpt_correction_T_min 0.925
_exptl_absorpt_correction_type multi-scan
_exptl_absorpt_process_details 'SADABS v2012/1, Sheldrick, G.M., (2012)'
_exptl_crystal_colour colourless
_exptl_crystal_density_diffrn 1.351
_exptl_crystal_description block
_exptl_crystal_F_000 496
_exptl_crystal_size_max 0.820
_exptl_crystal_size_mid 0.440
_exptl_crystal_size_min 0.290
_refine_diff_density_max 0.357
_refine_diff_density_min -0.268
_refine_diff_density_rms 0.050
_refine_ls_extinction_method none
_refine_ls_goodness_of_fit_ref 1.035
_refine_ls_hydrogen_treatment refall
_refine_ls_matrix_type full
_refine_ls_number_parameters 427
_refine_ls_number_reflns 7213
_refine_ls_number_restraints 0
_refine_ls_restrained_S_all 1.035
_refine_ls_R_factor_all 0.0502
_refine_ls_R_factor_gt 0.0409
_refine_ls_shift/su_max 0.001
_refine_ls_shift/su_mean 0.000
_refine_ls_structure_factor_coef Fsqd
_refine_ls_weighting_details 'w=1/[\s^2^(Fo^2^)+(0.0665P)^2^+0.1874P] where P=(Fo^2^+2Fc^2^)/3'
_refine_ls_weighting_scheme calc
_refine_ls_wR_factor_gt 0.1100
_refine_ls_wR_factor_ref 0.1175
_reflns_Friedel_coverage 0.000
_reflns_number_gt 5979
_reflns_number_total 7213
_reflns_threshold_expression 'I > 2\s(I)'
_cod_data_source_file ol502178v_si_002.cif
_cod_data_source_block 13
_cod_depositor_comments 'Adding full bibliography for 1517396.cif.'
_cod_database_code 1517396
_shelx_space_group_comment
; 
The symmetry employed for this shelxl refinement is uniquely defined 
by the following loop, which should always be used as a source of 
symmetry information in preference to the above space-group names. 
They are only intended as comments. 
;
_shelx_estimated_absorpt_t_min 0.925
_shelx_estimated_absorpt_t_max 0.973
_shelxl_version_number 2014-3

loop_
_space_group_symop_operation_xyz
'x, y, z'
'-x, -y, -z'

loop_
_atom_site_label
_atom_site_type_symbol
_atom_site_fract_x
_atom_site_fract_y
_atom_site_fract_z
_atom_site_U_iso_or_equiv
_atom_site_adp_type
_atom_site_occupancy
_atom_site_site_symmetry_order
_atom_site_calc_flag
N1 N 0.32836(9) 0.65183(9) 0.48415(8) 0.02337(17) Uani 1 1 d
C1 C 0.34394(10) 0.66217(11) 0.58651(9) 0.02439(19) Uani 1 1 d
O1 O 0.39523(10) 0.73585(10) 0.59173(8) 0.0392(2) Uani 1 1 d
O2 O 0.29356(8) 0.57252(8) 0.68728(7) 0.02888(16) Uani 1 1 d
C2 C 0.25126(13) 0.49114(11) 0.64801(10) 0.0292(2) Uani 1 1 d
H2A H 0.3287(16) 0.4008(15) 0.6465(14) 0.037(4) Uiso 1 1 d
H2B H 0.1616(16) 0.4810(14) 0.7082(13) 0.033(3) Uiso 1 1 d
C3 C 0.23654(14) 0.57121(12) 0.51999(11) 0.0304(2) Uani 1 1 d
H3B H 0.1334(17) 0.6353(16) 0.5231(14) 0.042(4) Uiso 1 1 d
H3A H 0.2673(17) 0.5139(16) 0.4634(15) 0.045(4) Uiso 1 1 d
C4 C 0.34375(10) 0.75416(10) 0.37204(9) 0.02087(17) Uani 1 1 d
H4 H 0.4197(13) 0.7869(12) 0.3628(11) 0.019(3) Uiso 1 1 d
C5 C 0.37714(11) 0.70147(10) 0.25901(9) 0.02458(19) Uani 1 1 d
H5A H 0.4652(16) 0.6169(15) 0.2525(14) 0.037(4) Uiso 1 1 d
H5B H 0.2958(15) 0.6787(14) 0.2662(13) 0.031(3) Uiso 1 1 d
C6 C 0.40074(12) 0.81395(11) 0.14333(10) 0.0286(2) Uani 1 1 d
H6A H 0.5004(16) 0.8182(14) 0.1204(13) 0.035(4) Uiso 1 1 d
H6B H 0.3952(17) 0.7950(16) 0.0705(15) 0.044(4) Uiso 1 1 d
C7 C 0.28705(10) 0.95463(10) 0.16416(8) 0.02058(17) Uani 1 1 d
C8 C 0.19688(9) 0.97541(9) 0.28365(8) 0.01870(17) Uani 1 1 d
O3 O 0.20670(7) 0.87089(7) 0.38858(6) 0.02211(14) Uani 1 1 d
C9 C 0.09015(10) 1.10457(10) 0.30262(9) 0.02228(18) Uani 1 1 d
H9 H 0.0315(15) 1.1133(14) 0.3874(14) 0.034(4) Uiso 1 1 d
C10 C 0.07659(10) 1.21496(10) 0.20203(9) 0.02398(19) Uani 1 1 d
H10 H 0.0033(15) 1.3052(14) 0.2154(12) 0.028(3) Uiso 1 1 d
C11 C 0.16684(10) 1.19878(10) 0.08117(9) 0.02246(18) Uani 1 1 d
C12 C 0.26906(10) 1.06755(10) 0.06491(9) 0.02238(18) Uani 1 1 d
H12 H 0.3292(15) 1.0543(13) -0.0207(13) 0.029(3) Uiso 1 1 d
C13 C 0.15500(13) 1.31943(11) -0.02736(10) 0.0293(2) Uani 1 1 d
H13A H 0.056(2) 1.374(2) -0.0281(18) 0.066(5) Uiso 1 1 d
H13B H 0.207(3) 1.292(2) -0.109(2) 0.089(7) Uiso 1 1 d
H13C H 0.199(2) 1.3783(19) -0.0299(17) 0.064(5) Uiso 1 1 d
N2 N 0.24337(9) 0.12052(8) 0.60368(7) 0.02136(16) Uani 1 1 d
C14 C 0.26346(9) 0.11676(9) 0.70881(8) 0.01974(17) Uani 1 1 d
O4 O 0.34055(8) 0.16264(8) 0.71828(7) 0.02589(15) Uani 1 1 d
O5 O 0.18363(8) 0.04863(8) 0.80862(6) 0.02652(16) Uani 1 1 d
C15 C 0.11689(13) -0.00751(13) 0.76600(10) 0.0313(2) Uani 1 1 d
H15A H 0.0164(19) 0.0108(17) 0.8196(16) 0.055(5) Uiso 1 1 d
H15B H 0.1750(19) -0.1112(18) 0.7733(15) 0.051(4) Uiso 1 1 d
C16 C 0.13138(12) 0.06564(11) 0.63081(10) 0.0264(2) Uani 1 1 d
H16A H 0.0432(16) 0.1392(14) 0.6170(13) 0.034(4) Uiso 1 1 d
H16B H 0.1613(17) 0.0018(17) 0.5774(15) 0.046(4) Uiso 1 1 d
C17 C 0.30446(9) 0.19458(9) 0.48401(8) 0.01880(16) Uani 1 1 d
H17 H 0.3750(13) 0.2198(12) 0.4905(11) 0.018(3) Uiso 1 1 d
C18 C 0.37304(10) 0.11218(10) 0.38315(9) 0.02266(18) Uani 1 1 d
H18A H 0.2970(15) 0.0917(13) 0.3752(12) 0.028(3) Uiso 1 1 d
H18B H 0.4491(15) 0.0243(14) 0.4065(13) 0.032(3) Uiso 1 1 d
C19 C 0.43810(10) 0.19699(10) 0.25971(9) 0.02464(19) Uani 1 1 d
H19A H 0.4678(16) 0.1509(15) 0.1922(13) 0.036(4) Uiso 1 1 d
H19B H 0.5262(15) 0.2023(14) 0.2614(12) 0.029(3) Uiso 1 1 d
C20 C 0.32763(9) 0.34117(10) 0.23693(8) 0.01983(17) Uani 1 1 d
C21 C 0.20782(9) 0.39290(9) 0.33541(8) 0.01794(16) Uani 1 1 d
O6 O 0.18512(7) 0.32022(7) 0.45702(6) 0.02201(14) Uani 1 1 d
C22 C 0.10176(10) 0.52378(10) 0.31496(9) 0.02166(18) Uani 1 1 d
H22 H 0.0183(14) 0.5587(13) 0.3866(12) 0.028(3) Uiso 1 1 d
C23 C 0.11651(11) 0.60457(10) 0.19584(9) 0.02398(19) Uani 1 1 d
H23 H 0.0411(16) 0.6953(15) 0.1817(13) 0.037(4) Uiso 1 1 d
C24 C 0.23650(11) 0.55768(11) 0.09497(9) 0.02398(19) Uani 1 1 d
C25 C 0.33907(10) 0.42599(11) 0.11827(9) 0.02342(19) Uani 1 1 d
H25 H 0.4241(15) 0.3900(14) 0.0476(13) 0.035(4) Uiso 1 1 d
C26 C 0.25229(14) 0.64676(14) -0.03392(10) 0.0342(2) Uani 1 1 d
H26A H 0.175(2) 0.670(2) -0.062(2) 0.082(6) Uiso 1 1 d
H26B H 0.343(2) 0.604(2) -0.094(2) 0.082(6) Uiso 1 1 d
H26C H 0.255(2) 0.736(2) -0.0386(19) 0.074(6) Uiso 1 1 d

loop_
_atom_site_aniso_label
_atom_site_aniso_U_11
_atom_site_aniso_U_22
_atom_site_aniso_U_33
_atom_site_aniso_U_23
_atom_site_aniso_U_13
_atom_site_aniso_U_12
N1 0.0305(4) 0.0227(4) 0.0226(4) 0.0007(3) -0.0129(3) -0.0138(3)
C1 0.0216(4) 0.0286(5) 0.0235(4) -0.0051(4) -0.0091(3) -0.0077(4)
O1 0.0453(5) 0.0561(6) 0.0346(4) -0.0096(4) -0.0143(4) -0.0312(4)
O2 0.0312(4) 0.0338(4) 0.0214(3) -0.0015(3) -0.0102(3) -0.0127(3)
C2 0.0349(5) 0.0219(5) 0.0278(5) 0.0017(4) -0.0114(4) -0.0113(4)
C3 0.0453(6) 0.0275(5) 0.0295(5) 0.0039(4) -0.0182(5) -0.0234(5)
C4 0.0207(4) 0.0196(4) 0.0222(4) -0.0015(3) -0.0083(3) -0.0077(3)
C5 0.0280(4) 0.0205(4) 0.0226(4) -0.0038(3) -0.0080(3) -0.0068(4)
C6 0.0278(5) 0.0223(5) 0.0211(4) -0.0045(4) -0.0011(4) -0.0028(4)
C7 0.0189(4) 0.0206(4) 0.0195(4) -0.0048(3) -0.0040(3) -0.0060(3)
C8 0.0183(4) 0.0209(4) 0.0173(4) -0.0024(3) -0.0059(3) -0.0081(3)
O3 0.0209(3) 0.0226(3) 0.0174(3) -0.0020(2) -0.0045(2) -0.0063(3)
C9 0.0206(4) 0.0247(4) 0.0195(4) -0.0074(3) -0.0043(3) -0.0060(3)
C10 0.0231(4) 0.0209(4) 0.0249(5) -0.0065(3) -0.0082(3) -0.0034(3)
C11 0.0234(4) 0.0216(4) 0.0219(4) -0.0026(3) -0.0092(3) -0.0072(3)
C12 0.0228(4) 0.0239(4) 0.0170(4) -0.0038(3) -0.0038(3) -0.0080(3)
C13 0.0338(5) 0.0229(5) 0.0257(5) 0.0003(4) -0.0121(4) -0.0071(4)
N2 0.0242(4) 0.0234(4) 0.0196(4) 0.0002(3) -0.0094(3) -0.0122(3)
C14 0.0190(4) 0.0176(4) 0.0190(4) -0.0041(3) -0.0061(3) -0.0030(3)
O4 0.0282(3) 0.0294(4) 0.0249(3) -0.0088(3) -0.0084(3) -0.0117(3)
O5 0.0297(3) 0.0305(4) 0.0201(3) -0.0001(3) -0.0080(3) -0.0148(3)
C15 0.0376(6) 0.0367(6) 0.0256(5) 0.0053(4) -0.0132(4) -0.0237(5)
C16 0.0287(5) 0.0294(5) 0.0260(5) 0.0030(4) -0.0125(4) -0.0173(4)
C17 0.0193(4) 0.0184(4) 0.0183(4) -0.0020(3) -0.0072(3) -0.0066(3)
C18 0.0228(4) 0.0190(4) 0.0243(4) -0.0070(3) -0.0082(3) -0.0033(3)
C19 0.0207(4) 0.0249(5) 0.0204(4) -0.0088(4) -0.0044(3) -0.0004(3)
C20 0.0179(4) 0.0228(4) 0.0181(4) -0.0062(3) -0.0055(3) -0.0053(3)
C21 0.0184(4) 0.0200(4) 0.0154(4) -0.0039(3) -0.0049(3) -0.0069(3)
O6 0.0218(3) 0.0190(3) 0.0157(3) -0.0023(2) -0.0033(2) -0.0027(2)
C22 0.0192(4) 0.0215(4) 0.0208(4) -0.0054(3) -0.0056(3) -0.0042(3)
C23 0.0238(4) 0.0228(4) 0.0236(4) -0.0025(3) -0.0109(3) -0.0053(3)
C24 0.0264(4) 0.0283(5) 0.0188(4) -0.0009(3) -0.0096(3) -0.0117(4)
C25 0.0219(4) 0.0299(5) 0.0164(4) -0.0059(3) -0.0043(3) -0.0082(4)
C26 0.0379(6) 0.0398(6) 0.0208(5) 0.0052(4) -0.0126(4) -0.0159(5)

loop_
_atom_type_symbol
_atom_type_description
_atom_type_scat_dispersion_real
_atom_type_scat_dispersion_imag
_atom_type_scat_source
C C 0.0033 0.0016 'International Tables Vol C Tables 4.2.6.8 and 6.1.1.4'
H H 0.0000 0.0000 'International Tables Vol C Tables 4.2.6.8 and 6.1.1.4'
N N 0.0061 0.0033 'International Tables Vol C Tables 4.2.6.8 and 6.1.1.4'
O O 0.0106 0.0060 'International Tables Vol C Tables 4.2.6.8 and 6.1.1.4'

loop_
_geom_angle_atom_site_label_1
_geom_angle_atom_site_label_2
_geom_angle_atom_site_label_3
_geom_angle
C1 N1 C4 120.63(8)
C1 N1 C3 110.75(8)
C4 N1 C3 123.22(8)
O1 C1 O2 122.72(9)
O1 C1 N1 127.74(10)
O2 C1 N1 109.53(8)
C1 O2 C2 109.01(8)
O2 C2 C3 104.84(8)
O2 C2 H2A 106.8(8)
C3 C2 H2A 113.1(9)
O2 C2 H2B 108.9(8)
C3 C2 H2B 113.6(8)
H2A C2 H2B 109.3(12)
N1 C3 C2 100.38(8)
N1 C3 H3B 109.8(9)
C2 C3 H3B 112.6(9)
N1 C3 H3A 113.4(10)
C2 C3 H3A 114.0(9)
H3B C3 H3A 106.7(13)
N1 C4 O3 106.67(7)
N1 C4 C5 112.45(8)
O3 C4 C5 110.03(7)
N1 C4 H4 108.8(7)
O3 C4 H4 106.8(7)
C5 C4 H4 111.8(7)
C4 C5 C6 108.79(8)
C4 C5 H5A 109.9(9)
C6 C5 H5A 110.2(9)
C4 C5 H5B 110.5(8)
C6 C5 H5B 109.4(8)
H5A C5 H5B 108.0(11)
C7 C6 C5 111.44(8)
C7 C6 H6A 108.2(8)
C5 C6 H6A 110.0(8)
C7 C6 H6B 107.8(9)
C5 C6 H6B 111.2(9)
H6A C6 H6B 108.1(12)
C8 C7 C12 118.08(8)
C8 C7 C6 120.76(8)
C12 C7 C6 121.15(8)
O3 C8 C9 116.49(8)
O3 C8 C7 122.75(8)
C9 C8 C7 120.76(8)
C8 O3 C4 114.55(7)
C10 C9 C8 119.60(8)
C10 C9 H9 123.1(8)
C8 C9 H9 117.2(8)
C9 C10 C11 121.26(9)
C9 C10 H10 119.6(8)
C11 C10 H10 119.1(8)
C12 C11 C10 117.70(9)
C12 C11 C13 121.07(9)
C10 C11 C13 121.22(9)
C11 C12 C7 122.54(8)
C11 C12 H12 118.1(8)
C7 C12 H12 119.4(8)
C11 C13 H13A 113.4(11)
C11 C13 H13B 113.7(13)
H13A C13 H13B 104.9(17)
C11 C13 H13C 111.4(11)
H13A C13 H13C 108.7(15)
H13B C13 H13C 104.0(16)
C14 N2 C17 122.78(8)
C14 N2 C16 112.09(8)
C17 N2 C16 124.05(8)
O4 C14 O5 122.24(8)
O4 C14 N2 128.20(9)
O5 C14 N2 109.55(8)
C14 O5 C15 109.13(7)
O5 C15 C16 105.51(8)
O5 C15 H15A 107.1(10)
C16 C15 H15A 113.9(10)
O5 C15 H15B 107.4(9)
C16 C15 H15B 111.0(9)
H15A C15 H15B 111.4(13)
N2 C16 C15 100.64(8)
N2 C16 H16A 110.8(8)
C15 C16 H16A 114.6(8)
N2 C16 H16B 112.7(9)
C15 C16 H16B 112.3(9)
H16A C16 H16B 106.0(12)
N2 C17 O6 106.23(7)
N2 C17 C18 112.80(8)
O6 C17 C18 110.38(7)
N2 C17 H17 107.9(7)
O6 C17 H17 108.4(7)
C18 C17 H17 110.9(7)
C17 C18 C19 109.43(8)
C17 C18 H18A 109.4(8)
C19 C18 H18A 109.0(8)
C17 C18 H18B 108.9(8)
C19 C18 H18B 110.9(8)
H18A C18 H18B 109.1(11)
C20 C19 C18 110.27(8)
C20 C19 H19A 110.0(8)
C18 C19 H19A 109.5(8)
C20 C19 H19B 109.7(8)
C18 C19 H19B 109.5(8)
H19A C19 H19B 107.8(11)
C21 C20 C25 117.79(8)
C21 C20 C19 120.08(8)
C25 C20 C19 122.12(8)
O6 C21 C20 123.38(8)
O6 C21 C22 115.91(8)
C20 C21 C22 120.70(8)
C21 O6 C17 116.90(7)
C23 C22 C21 119.81(8)
C23 C22 H22 121.0(8)
C21 C22 H22 119.2(8)
C22 C23 C24 121.27(9)
C22 C23 H23 119.5(9)
C24 C23 H23 119.2(9)
C25 C24 C23 117.45(9)
C25 C24 C26 121.67(9)
C23 C24 C26 120.88(9)
C24 C25 C20 122.96(9)
C24 C25 H25 118.7(8)
C20 C25 H25 118.3(8)
C24 C26 H26A 113.1(13)
C24 C26 H26B 112.5(13)
H26A C26 H26B 108.6(18)
C24 C26 H26C 112.4(12)
H26A C26 H26C 104.8(17)
H26B C26 H26C 104.9(17)

loop_
_geom_bond_atom_site_label_1
_geom_bond_atom_site_label_2
_geom_bond_distance
N1 C1 1.3678(13)
N1 C4 1.4299(12)
N1 C3 1.4607(13)
C1 O1 1.2047(13)
C1 O2 1.3582(12)
O2 C2 1.4510(14)
C2 C3 1.5222(15)
C2 H2A 0.971(15)
C2 H2B 0.965(14)
C3 H3B 1.005(16)
C3 H3A 0.954(16)
C4 O3 1.4494(11)
C4 C5 1.5199(14)
C4 H4 0.990(12)
C5 C6 1.5262(14)
C5 H5A 0.984(15)
C5 H5B 0.981(14)
C6 C7 1.5113(13)
C6 H6A 1.011(14)
C6 H6B 1.006(16)
C7 C8 1.3972(12)
C7 C12 1.3976(13)
C8 O3 1.3866(11)
C8 C9 1.3944(13)
C9 C10 1.3888(14)
C9 H9 0.968(15)
C10 C11 1.4005(14)
C10 H10 0.971(14)
C11 C12 1.3915(13)
C11 C13 1.5058(14)
C12 H12 0.989(14)
C13 H13A 0.96(2)
C13 H13B 0.99(2)
C13 H13C 0.950(19)
N2 C14 1.3620(12)
N2 C17 1.4337(12)
N2 C16 1.4589(12)
C14 O4 1.2110(12)
C14 O5 1.3579(11)
O5 C15 1.4545(13)
C15 C16 1.5233(15)
C15 H15A 0.972(18)
C15 H15B 1.020(17)
C16 H16A 0.964(14)
C16 H16B 0.983(16)
C17 O6 1.4507(11)
C17 C18 1.5161(13)
C17 H17 0.960(12)
C18 C19 1.5277(14)
C18 H18A 0.992(13)
C18 H18B 0.987(14)
C19 C20 1.5107(13)
C19 H19A 0.980(15)
C19 H19B 0.987(13)
C20 C21 1.3959(12)
C20 C25 1.4004(13)
C21 O6 1.3829(10)
C21 C22 1.3962(12)
C22 C23 1.3885(13)
C22 H22 0.992(13)
C23 C24 1.3995(14)
C23 H23 0.976(15)
C24 C25 1.3915(14)
C24 C26 1.5084(14)
C25 H25 0.994(14)
C26 H26A 0.92(2)
C26 H26B 0.97(2)
C26 H26C 0.99(2)

loop_
_geom_torsion_atom_site_label_1
_geom_torsion_atom_site_label_2
_geom_torsion_atom_site_label_3
_geom_torsion_atom_site_label_4
_geom_torsion
C4 N1 C1 O1 -14.27(16)
C3 N1 C1 O1 -169.12(11)
C4 N1 C1 O2 166.67(8)
C3 N1 C1 O2 11.83(11)
O1 C1 O2 C2 -175.02(10)
N1 C1 O2 C2 4.10(11)
C1 O2 C2 C3 -17.32(11)
C1 N1 C3 C2 -21.27(11)
C4 N1 C3 C2 -175.35(9)
O2 C2 C3 N1 22.41(11)
C1 N1 C4 O3 -79.91(10)
C3 N1 C4 O3 71.72(11)
C1 N1 C4 C5 159.39(9)
C3 N1 C4 C5 -48.99(13)
N1 C4 C5 C6 -176.63(8)
O3 C4 C5 C6 64.62(10)
C4 C5 C6 C7 -43.86(12)
C5 C6 C7 C8 13.10(14)
C5 C6 C7 C12 -166.99(9)
C12 C7 C8 O3 -179.28(8)
C6 C7 C8 O3 0.63(14)
C12 C7 C8 C9 1.29(14)
C6 C7 C8 C9 -178.79(9)
C9 C8 O3 C4 -161.33(8)
C7 C8 O3 C4 19.22(12)
N1 C4 O3 C8 -174.06(7)
C5 C4 O3 C8 -51.83(10)
O3 C8 C9 C10 178.38(8)
C7 C8 C9 C10 -2.16(14)
C8 C9 C10 C11 0.93(15)
C9 C10 C11 C12 1.11(15)
C9 C10 C11 C13 -178.20(10)
C10 C11 C12 C7 -2.02(15)
C13 C11 C12 C7 177.30(9)
C8 C7 C12 C11 0.84(14)
C6 C7 C12 C11 -179.07(9)
C17 N2 C14 O4 -6.08(15)
C16 N2 C14 O4 -174.65(9)
C17 N2 C14 O5 175.12(8)
C16 N2 C14 O5 6.56(11)
O4 C14 O5 C15 -173.33(9)
N2 C14 O5 C15 5.55(11)
C14 O5 C15 C16 -14.65(11)
C14 N2 C16 C15 -14.78(11)
C17 N2 C16 C15 176.83(9)
O5 C15 C16 N2 17.00(11)
C14 N2 C17 O6 -103.52(9)
C16 N2 C17 O6 63.67(11)
C14 N2 C17 C18 135.43(9)
C16 N2 C17 C18 -57.38(12)
N2 C17 C18 C19 -178.80(7)
O6 C17 C18 C19 62.54(10)
C17 C18 C19 C20 -49.41(10)
C18 C19 C20 C21 18.62(12)
C18 C19 C20 C25 -160.13(9)
C25 C20 C21 O6 -179.10(8)
C19 C20 C21 O6 2.10(14)
C25 C20 C21 C22 1.38(14)
C19 C20 C21 C22 -177.41(9)
C20 C21 O6 C17 10.21(13)
C22 C21 O6 C17 -170.25(8)
N2 C17 O6 C21 -165.04(7)
C18 C17 O6 C21 -42.44(10)
O6 C21 C22 C23 179.37(8)
C20 C21 C22 C23 -1.08(14)
C21 C22 C23 C24 -0.23(15)
C22 C23 C24 C25 1.14(15)
C22 C23 C24 C26 -179.41(10)
C23 C24 C25 C20 -0.80(15)
C26 C24 C25 C20 179.75(10)
C21 C20 C25 C24 -0.44(15)
C19 C20 C25 C24 178.34(9)
